data_7235314
loop_
_publ_author_name
'Lu, Yuhua'
'Bolokowicz, Andrew. J.'
'Reeb, Sarah A.'
'Wiseman, Joshua D.'
'Wheeler, Kraig A.'

_publ_section_title
;
 Chiral transmission to crystal photodimerizations of leucine--methionine
 quasiracemic assemblies
;
_journal_issue 16
_journal_name_full 'RSC Advances'
_journal_page_first 8125
_journal_paper_doi 10.1039/c3ra47270a
_journal_volume 4
_journal_year 2014
_chemical_formula_moiety 'C14 H17 N O6 S2'
_chemical_formula_sum 'C14 H17 N O6 S2'
_chemical_formula_weight 359.41
_space_group_crystal_system monoclinic
_space_group_IT_number 14
_space_group_name_Hall '-P 2yn'
_space_group_name_H-M_alt 'P 1 21/n 1'
_atom_sites_solution_hydrogens mixed
_audit_creation_method SHELXL-97
_cell_angle_alpha 90.00
_cell_angle_beta 96.214(1)
_cell_angle_gamma 90.00
_cell_formula_units_Z 4
_cell_length_a 8.0832(2)
_cell_length_b 7.1669(2)
_cell_length_c 27.7096(6)
_cell_measurement_reflns_used 3606
_cell_measurement_temperature 100(2)
_cell_measurement_theta_max 65.115
_cell_measurement_theta_min 3.208
_cell_volume 1595.83(7)
_computing_cell_refinement APEX2
_computing_data_collection APEX2
_computing_data_reduction
;
SAINT (Bruker, 2010) and XPREP (Bruker, 2010)
;
_computing_molecular_graphics 'XSEED (Barbour, 2001)'
_computing_publication_material 'XSEED (Barbour, 2001)'
_computing_structure_refinement 'SHELXL-2013 (Sheldrick, 2013)'
_computing_structure_solution 'SHELXL-2013 (Sheldrick, 2013)'
_diffrn_ambient_temperature 100(2)
_diffrn_detector_area_resol_mean 8.33
_diffrn_measured_fraction_theta_full 0.996
_diffrn_measured_fraction_theta_max 0.996
_diffrn_measurement_device_type 'Bruker APEXII CCD'
_diffrn_measurement_method 'phi and omega scans'
_diffrn_radiation_monochromator graphite
_diffrn_radiation_source 'fine-focus sealed tube'
_diffrn_radiation_type CuK\a
_diffrn_radiation_wavelength 1.54178
_diffrn_reflns_av_R_equivalents 0.0818
_diffrn_reflns_av_unetI/netI 0.0521
_diffrn_reflns_Laue_measured_fraction_full 0.996
_diffrn_reflns_Laue_measured_fraction_max 0.996
_diffrn_reflns_limit_h_max 9
_diffrn_reflns_limit_h_min -9
_diffrn_reflns_limit_k_max 8
_diffrn_reflns_limit_k_min -8
_diffrn_reflns_limit_l_max 33
_diffrn_reflns_limit_l_min -33
_diffrn_reflns_number 21047
_diffrn_reflns_point_group_measured_fraction_full 0.996
_diffrn_reflns_point_group_measured_fraction_max 0.996
_diffrn_reflns_theta_full 67.679
_diffrn_reflns_theta_max 67.711
_diffrn_reflns_theta_min 3.208
_exptl_absorpt_coefficient_mu 3.310
_exptl_absorpt_correction_T_max 0.7823
_exptl_absorpt_correction_T_min 0.4229
_exptl_absorpt_correction_type multi-scan
_exptl_absorpt_process_details 'SADABS (Bruker, 2010)'
_exptl_crystal_colour 'light yellow'
_exptl_crystal_density_diffrn 1.496
_exptl_crystal_density_method 'not measured'
_exptl_crystal_description 'transparent plate'
_exptl_crystal_F_000 752
_exptl_crystal_size_max 0.314
_exptl_crystal_size_mid 0.289
_exptl_crystal_size_min 0.078
_refine_diff_density_max 0.508
_refine_diff_density_min -0.290
_refine_diff_density_rms 0.061
_refine_ls_extinction_method none
_refine_ls_goodness_of_fit_ref 1.117
_refine_ls_hydrogen_treatment mixed
_refine_ls_matrix_type full
_refine_ls_number_parameters 358
_refine_ls_number_reflns 2882
_refine_ls_number_restraints 55
_refine_ls_restrained_S_all 1.115
_refine_ls_R_factor_all 0.0714
_refine_ls_R_factor_gt 0.0553
_refine_ls_shift/su_max 0.157
_refine_ls_shift/su_mean 0.006
_refine_ls_structure_factor_coef Fsqd
_refine_ls_weighting_details 'w=1/[\s^2^(Fo^2^)+(0.0455P)^2^+1.8946P] where P=(Fo^2^+2Fc^2^)/3'
_refine_ls_weighting_scheme calc
_refine_ls_wR_factor_gt 0.1315
_refine_ls_wR_factor_ref 0.1402
_reflns_Friedel_coverage 0.000
_reflns_number_gt 2294
_reflns_number_total 2882
_reflns_threshold_expression 'I > 2\s(I)'
_cod_data_source_file c3ra47270a.cif
_cod_data_source_block kaw116c
_cod_original_sg_symbol_H-M 'P 21/n'
_cod_database_code 7235314
_shelxl_version_number 2013-4

loop_
_symmetry_equiv_pos_as_xyz
'x, y, z'
'-x+1/2, y+1/2, -z+1/2'
'-x, -y, -z'
'x-1/2, -y-1/2, z-1/2'

loop_
_atom_site_label
_atom_site_type_symbol
_atom_site_fract_x
_atom_site_fract_y
_atom_site_fract_z
_atom_site_U_iso_or_equiv
_atom_site_adp_type
_atom_site_occupancy
_atom_site_site_symmetry_order
_atom_site_calc_flag
_atom_site_refinement_flags_posn
_atom_site_refinement_flags_adp
_atom_site_refinement_flags_occupancy
_atom_site_disorder_assembly
_atom_site_disorder_group
S1 S 0.6508(7) 0.0465(8) 0.1281(2) 0.0665(18) Uani 0.638(6) 1 d . . P A 1
S2 S 1.04930(14) 0.65696(13) 0.24833(3) 0.0545(3) Uani 1 1 d . . . . .
O1 O -0.2892(3) 0.3101(3) -0.03731(9) 0.0444(6) Uani 1 1 d D . . . .
O2 O -0.1761(3) 0.3709(4) -0.10541(9) 0.0516(7) Uani 1 1 d . . . . .
O3 O 0.4592(4) 0.4988(3) 0.14929(10) 0.0539(7) Uani 1 1 d D . . . .
O4 O 0.5773(3) 0.5919(4) 0.08445(9) 0.0554(7) Uani 1 1 d D . . . .
O5 O 0.615(3) -0.091(2) 0.1602(6) 0.057(4) Uani 0.638(6) 1 d . . P A 1
O6 O 0.7746(19) 0.0216(19) 0.0959(6) 0.080(4) Uani 0.638(6) 1 d . . P A 1
N1 N 0.692(2) 0.2086(17) 0.1667(7) 0.045(3) Uani 0.638(6) 1 d D . P A 1
C1 C -0.1658(4) 0.3459(5) -0.06101(12) 0.0432(8) Uani 1 1 d . . . . .
C2 C -0.0095(6) 0.4166(7) -0.03359(16) 0.0316(12) Uani 0.638(6) 1 d . . P A 1
H2 H 0.0910 0.3809 -0.0496 0.026(12) Uiso 0.638(6) 1 calc R . P A 1
C3 C 0.0114(6) 0.3681(6) 0.02150(16) 0.0299(12) Uani 0.638(6) 1 d . . P A 1
H3 H -0.0916 0.3068 0.0308 0.036 Uiso 0.638(6) 1 calc R U P A 1
C4 C 0.1636(7) 0.2628(9) 0.04268(19) 0.0295(13) Uani 0.638(6) 1 d D . P A 1
C5 C 0.3100(9) 0.2616(11) 0.0213(3) 0.0371(17) Uani 0.638(6) 1 d D . P A 1
H5 H 0.3135 0.3131 -0.0102 0.045 Uiso 0.638(6) 1 calc R U P A 1
C6 C 0.4533(14) 0.1841(19) 0.0462(5) 0.038(3) Uani 0.638(6) 1 d D . P A 1
H6 H 0.5541 0.1817 0.0315 0.046 Uiso 0.638(6) 1 calc R U P A 1
C7 C 0.4488(18) 0.112(3) 0.0917(6) 0.036(4) Uani 0.638(6) 1 d D . P A 1
C8 C 0.3020(15) 0.1061(16) 0.1133(4) 0.029(3) Uani 0.638(6) 1 d D . P A 1
H8 H 0.2991 0.0540 0.1447 0.035 Uiso 0.638(6) 1 calc R U P A 1
C9 C 0.1602(14) 0.1787(11) 0.0878(3) 0.033(2) Uani 0.638(6) 1 d D . P A 1
H9 H 0.0575 0.1709 0.1015 0.040 Uiso 0.638(6) 1 calc R U P A 1
C10 C 0.5786(5) 0.5038(5) 0.12260(14) 0.0448(8) Uani 1 1 d . . . . .
C11 C 0.730(2) 0.385(2) 0.1455(5) 0.074(6) Uani 0.638(6) 1 d . . P A 1
H11 H 0.8098 0.3648 0.1207 0.089 Uiso 0.638(6) 1 calc R U P A 1
C12 C 0.8102(9) 0.5396(9) 0.1861(4) 0.059(2) Uani 0.638(6) 1 d . . P A 1
H12B H 0.8191 0.6623 0.1702 0.071 Uiso 0.638(6) 1 calc R U P A 1
H12A H 0.7352 0.5536 0.2118 0.071 Uiso 0.638(6) 1 calc R U P A 1
C13 C 0.9748(9) 0.4810(9) 0.2078(2) 0.060(2) Uani 0.638(6) 1 d . . P A 1
H13A H 1.0506 0.4641 0.1824 0.072 Uiso 0.638(6) 1 calc R U P A 1
H13B H 0.9669 0.3613 0.2253 0.072 Uiso 0.638(6) 1 calc R U P A 1
C14 C 1.0521(6) 0.8660(6) 0.21255(16) 0.0706(13) Uani 1 1 d . . . . .
H14A H 1.1400 0.9492 0.2270 0.106 Uiso 1 1 calc R U . . .
H14B H 0.9442 0.9290 0.2117 0.106 Uiso 1 1 calc R U . . .
H14C H 1.0736 0.8336 0.1794 0.106 Uiso 1 1 calc R U . . .
H20 H -0.381(4) 0.335(7) -0.0536(16) 0.085 Uiso 1 1 d D U . . .
H21 H 0.377(3) 0.564(5) 0.1410(11) 0.085 Uiso 1 1 d D U . . .
H22 H 0.628(8) 0.236(12) 0.189(2) 0.085 Uiso 0.638(6) 1 d D U P A 1
S1A S 0.6380(8) 0.0313(9) 0.1314(2) 0.0234(13) Uani 0.362(6) 1 d D U P A 2
O5A O 0.601(4) -0.112(3) 0.1687(10) 0.033(3) Uani 0.362(6) 1 d . U P A 2
O6A O 0.761(3) -0.004(2) 0.1007(9) 0.043(4) Uani 0.362(6) 1 d . U P A 2
N1A N 0.702(4) 0.241(3) 0.1607(11) 0.038(4) Uani 0.362(6) 1 d D U P A 2
H22A H 0.780(9) 0.206(7) 0.182(3) 0.045 Uiso 0.362(6) 1 d D U P A 2
C2A C 0.0035(12) 0.2702(17) -0.0329(3) 0.045(3) Uani 0.362(6) 1 d . . P A 2
H2A H 0.0997 0.2701 -0.0497 0.053 Uiso 0.362(6) 1 calc R U P A 2
C3A C 0.0198(11) 0.2062(13) 0.0133(3) 0.039(2) Uani 0.362(6) 1 d . . P A 2
H3A H -0.0787 0.1892 0.0286 0.046 Uiso 0.362(6) 1 calc R U P A 2
C4A C 0.1785(11) 0.1613(19) 0.0412(3) 0.033(2) Uani 0.362(6) 1 d D . P A 2
C5A C 0.3294(14) 0.1723(19) 0.0224(4) 0.036(3) Uani 0.362(6) 1 d D . P A 2
H5A H 0.3320 0.2100 -0.0104 0.043 Uiso 0.362(6) 1 calc R U P A 2
C6A C 0.478(2) 0.130(3) 0.0504(8) 0.033(5) Uani 0.362(6) 1 d D . P A 2
H6A H 0.5809 0.1393 0.0371 0.039 Uiso 0.362(6) 1 calc R U P A 2
C7A C 0.473(2) 0.073(5) 0.0976(9) 0.024(4) Uani 0.362(6) 1 d D . P A 2
C8A C 0.321(2) 0.054(3) 0.1163(7) 0.025(4) Uani 0.362(6) 1 d D . P A 2
H8A H 0.3180 0.0038 0.1479 0.030 Uiso 0.362(6) 1 calc R U P A 2
C9A C 0.174(2) 0.107(2) 0.0893(4) 0.028(3) Uani 0.362(6) 1 d D . P A 2
H9A H 0.0724 0.1071 0.1034 0.034 Uiso 0.362(6) 1 calc R U P A 2
C11A C 0.735(3) 0.404(3) 0.1350(8) 0.031(3) Uani 0.362(6) 1 d . U P A 2
H11A H 0.7707 0.3602 0.1035 0.037 Uiso 0.362(6) 1 calc R U P A 2
C12A C 0.8862(9) 0.4870(10) 0.1626(3) 0.0199(18) Uani 0.362(6) 1 d . U P A 2
H12D H 0.9203 0.5992 0.1453 0.024 Uiso 0.362(6) 1 calc R U P A 2
H12C H 0.9788 0.3959 0.1643 0.024 Uiso 0.362(6) 1 calc R U P A 2
C13A C 0.8508(9) 0.5422(10) 0.2156(3) 0.0164(17) Uani 0.362(6) 1 d . U P A 2
H13C H 0.8214 0.4297 0.2336 0.020 Uiso 0.362(6) 1 calc R U P A 2
H13D H 0.7564 0.6307 0.2142 0.020 Uiso 0.362(6) 1 calc R U P A 2

loop_
_atom_site_aniso_label
_atom_site_aniso_U_11
_atom_site_aniso_U_22
_atom_site_aniso_U_33
_atom_site_aniso_U_23
_atom_site_aniso_U_13
_atom_site_aniso_U_12
S1 0.050(2) 0.049(2) 0.097(3) 0.0011(18) -0.009(2) -0.0070(15)
S2 0.0721(7) 0.0447(5) 0.0445(5) -0.0032(4) -0.0036(4) -0.0054(5)
O1 0.0406(13) 0.0437(14) 0.0465(14) 0.0029(11) -0.0060(11) -0.0050(11)
O2 0.0616(16) 0.0540(16) 0.0378(13) -0.0005(11) -0.0013(11) 0.0141(12)
O3 0.0669(17) 0.0382(14) 0.0523(15) 0.0127(11) -0.0124(13) 0.0004(12)
O4 0.0538(16) 0.0638(17) 0.0448(14) 0.0086(13) -0.0121(12) 0.0031(13)
O5 0.063(7) 0.048(7) 0.062(7) 0.007(5) 0.020(4) 0.005(5)
O6 0.043(4) 0.098(8) 0.102(8) 0.028(5) 0.018(5) -0.007(4)
N1 0.037(5) 0.024(5) 0.070(7) 0.021(4) -0.012(4) -0.012(3)
C1 0.049(2) 0.044(2) 0.0350(18) -0.0123(15) -0.0032(15) 0.0012(16)
C2 0.043(3) 0.026(3) 0.025(2) -0.0011(18) -0.002(2) 0.004(2)
C3 0.035(3) 0.029(3) 0.025(2) 0.0000(18) 0.0009(18) -0.002(2)
C4 0.034(3) 0.025(3) 0.030(3) -0.003(2) 0.000(2) -0.003(3)
C5 0.041(4) 0.040(4) 0.030(3) 0.003(3) 0.000(2) -0.003(3)
C6 0.036(5) 0.042(8) 0.039(4) 0.001(4) 0.010(4) -0.003(4)
C7 0.035(4) 0.030(10) 0.041(6) -0.003(4) -0.008(4) 0.005(4)
C8 0.036(5) 0.013(6) 0.038(4) -0.002(3) 0.003(3) -0.001(3)
C9 0.035(3) 0.032(5) 0.034(3) 0.000(3) 0.003(2) -0.003(4)
C10 0.048(2) 0.0349(18) 0.049(2) -0.0015(16) -0.0053(17) -0.0092(16)
C11 0.050(6) 0.077(8) 0.085(10) 0.052(5) -0.039(6) -0.026(5)
C12 0.055(4) 0.033(3) 0.085(6) 0.009(4) -0.018(4) -0.012(3)
C13 0.065(5) 0.052(4) 0.059(4) -0.005(3) -0.013(3) -0.017(3)
C14 0.092(3) 0.060(3) 0.058(3) 0.000(2) 0.001(2) -0.034(2)
S1A 0.025(2) 0.0128(18) 0.037(2) -0.0009(14) 0.0271(18) 0.0011(14)
O5A 0.049(6) 0.009(4) 0.047(7) 0.008(4) 0.026(5) -0.007(3)
O6A 0.046(7) 0.025(4) 0.067(6) 0.013(4) 0.050(6) 0.012(4)
N1A 0.043(7) 0.024(6) 0.044(7) 0.015(5) -0.004(5) -0.008(5)
C2A 0.032(5) 0.060(8) 0.040(5) -0.002(5) -0.004(4) 0.004(5)
C3A 0.032(5) 0.043(6) 0.040(5) -0.003(4) -0.002(4) 0.002(4)
C4A 0.021(4) 0.043(7) 0.034(5) -0.003(5) -0.008(3) 0.002(5)
C5A 0.032(6) 0.045(8) 0.030(5) 0.002(6) 0.003(4) -0.001(6)
C6A 0.018(6) 0.037(12) 0.042(9) -0.011(7) 0.000(5) -0.003(6)
C7A 0.030(8) 0.010(10) 0.031(7) 0.000(5) -0.003(6) -0.002(7)
C8A 0.028(6) 0.013(11) 0.034(6) -0.005(5) 0.001(4) 0.006(6)
C9A 0.026(6) 0.036(9) 0.023(5) -0.004(5) 0.001(4) -0.009(7)
C11A 0.039(6) 0.013(4) 0.037(6) 0.016(5) -0.008(5) -0.008(4)
C12A 0.017(3) 0.020(4) 0.025(4) -0.009(3) 0.010(3) 0.002(3)
C13A 0.008(4) 0.018(4) 0.023(4) 0.001(3) -0.003(3) 0.006(3)

loop_
_atom_type_symbol
_atom_type_description
_atom_type_scat_dispersion_real
_atom_type_scat_dispersion_imag
_atom_type_scat_source
C C 0.0181 0.0091 'International Tables Vol C Tables 4.2.6.8 and 6.1.1.4'
H H 0.0000 0.0000 'International Tables Vol C Tables 4.2.6.8 and 6.1.1.4'
N N 0.0311 0.0180 'International Tables Vol C Tables 4.2.6.8 and 6.1.1.4'
O O 0.0492 0.0322 'International Tables Vol C Tables 4.2.6.8 and 6.1.1.4'
S S 0.3331 0.5567 'International Tables Vol C Tables 4.2.6.8 and 6.1.1.4'

loop_
_geom_angle_atom_site_label_1
_geom_angle_atom_site_label_2
_geom_angle_atom_site_label_3
_geom_angle
_geom_angle_site_symmetry_1
_geom_angle_site_symmetry_3
O5 S1 O6 121.7(11) . .
O5 S1 N1 97.6(10) . .
O6 S1 N1 113.7(9) . .
O5 S1 C7 107.1(11) . .
O6 S1 C7 108.8(9) . .
N1 S1 C7 106.6(10) . .
C13 S2 C14 105.7(3) . .
C14 S2 C13A 98.9(3) . .
C1 O1 H20 112(3) . .
C10 O3 H21 117.2(16) . .
C11 N1 S1 114.0(13) . .
C11 N1 H22 105(6) . .
S1 N1 H22 123(6) . .
O2 C1 O1 124.6(3) . .
O2 C1 C2 114.8(4) . .
O1 C1 C2 118.2(3) . .
O2 C1 C2A 119.8(5) . .
O1 C1 C2A 110.9(5) . .
C1 C2 C3 114.8(4) . .
C1 C2 C3 114.4(4) . 3_565
C3 C2 C3 90.7(4) . 3_565
C1 C2 H2 111.8 . .
C3 C2 H2 111.8 . .
C3 C2 H2 111.8 3_565 .
C4 C3 C2 119.4(4) . .
C4 C3 C2 115.7(4) . 3_565
C2 C3 C2 89.3(4) . 3_565
C4 C3 H3 110.3 . .
C2 C3 H3 110.3 . .
C2 C3 H3 110.3 3_565 .
C5 C4 C9 119.0(7) . .
C5 C4 C3 122.5(5) . .
C9 C4 C3 118.2(6) . .
C4 C5 C6 119.6(7) . .
C4 C5 H5 120.2 . .
C6 C5 H5 120.2 . .
C7 C6 C5 120.2(9) . .
C7 C6 H6 119.9 . .
C5 C6 H6 119.9 . .
C6 C7 C8 121.2(10) . .
C6 C7 S1 118.7(10) . .
C8 C7 S1 119.6(9) . .
C9 C8 C7 118.0(9) . .
C9 C8 H8 121.0 . .
C7 C8 H8 121.0 . .
C8 C9 C4 121.8(8) . .
C8 C9 H9 119.1 . .
C4 C9 H9 119.1 . .
O4 C10 O3 125.1(3) . .
O4 C10 C11A 112.4(10) . .
O3 C10 C11A 122.5(10) . .
O4 C10 C11 124.0(7) . .
O3 C10 C11 110.9(7) . .
N1 C11 C10 116.5(13) . .
N1 C11 C12 113.3(11) . .
C10 C11 C12 98.2(10) . .
N1 C11 H11 109.5 . .
C10 C11 H11 109.4 . .
C12 C11 H11 109.4 . .
C13 C12 C11 111.0(8) . .
C13 C12 H12B 109.4 . .
C11 C12 H12B 109.4 . .
C13 C12 H12A 109.4 . .
C11 C12 H12A 109.4 . .
H12B C12 H12A 108.0 . .
C12 C13 S2 107.0(5) . .
C12 C13 H13A 110.3 . .
S2 C13 H13A 110.3 . .
C12 C13 H13B 110.3 . .
S2 C13 H13B 110.3 . .
H13A C13 H13B 108.6 . .
S2 C14 H14A 109.5 . .
S2 C14 H14B 109.5 . .
H14A C14 H14B 109.5 . .
S2 C14 H14C 109.5 . .
H14A C14 H14C 109.5 . .
H14B C14 H14C 109.5 . .
O6A S1A O5A 119.9(14) . .
O6A S1A C7A 106.5(14) . .
O5A S1A C7A 108.6(16) . .
O6A S1A N1A 104.1(14) . .
O5A S1A N1A 109.6(14) . .
C7A S1A N1A 107.6(17) . .
C11A N1A S1A 122(2) . .
C11A N1A H22A 115(7) . .
S1A N1A H22A 103(3) . .
C3A C2A C1 124.7(8) . .
C3A C2A H2A 117.7 . .
C1 C2A H2A 117.7 . .
C2A C3A C4A 124.5(9) . .
C2A C3A H3A 117.7 . .
C4A C3A H3A 117.7 . .
C5A C4A C9A 119.5(10) . .
C5A C4A C3A 123.3(9) . .
C9A C4A C3A 117.3(10) . .
C4A C5A C6A 121.4(12) . .
C4A C5A H5A 119.3 . .
C6A C5A H5A 119.3 . .
C7A C6A C5A 119.0(15) . .
C7A C6A H6A 120.5 . .
C5A C6A H6A 120.5 . .
C6A C7A C8A 120.0(16) . .
C6A C7A S1A 120.9(14) . .
C8A C7A S1A 119.1(15) . .
C9A C8A C7A 120.8(14) . .
C9A C8A H8A 119.6 . .
C7A C8A H8A 119.6 . .
C8A C9A C4A 119.0(12) . .
C8A C9A H9A 120.5 . .
C4A C9A H9A 120.5 . .
N1A C11A C10 109(2) . .
N1A C11A C12A 105.2(19) . .
C10 C11A C12A 124.3(13) . .
N1A C11A H11A 105.7 . .
C10 C11A H11A 105.8 . .
C12A C11A H11A 105.8 . .
C11A C12A C13A 110.8(11) . .
C11A C12A H12D 109.5 . .
C13A C12A H12D 109.5 . .
C11A C12A H12C 109.5 . .
C13A C12A H12C 109.5 . .
H12D C12A H12C 108.1 . .
C12A C13A S2 108.5(5) . .
C12A C13A H13C 110.0 . .
S2 C13A H13C 110.0 . .
C12A C13A H13D 110.0 . .
S2 C13A H13D 110.0 . .
H13C C13A H13D 108.4 . .

loop_
_geom_bond_atom_site_label_1
_geom_bond_atom_site_label_2
_geom_bond_distance
_geom_bond_site_symmetry_2
S1 O5 1.376(13) .
S1 O6 1.422(13) .
S1 N1 1.589(19) .
S1 C7 1.883(14) .
S2 C13 1.751(6) .
S2 C14 1.798(4) .
S2 C13A 1.939(8) .
O1 C1 1.279(4) .
O1 H20 0.85(2) .
O2 C1 1.237(4) .
O3 C10 1.278(5) .
O3 H21 0.82(2) .
O4 C10 1.231(4) .
N1 C11 1.443(15) .
N1 H22 0.87(2) .
C1 C2 1.490(6) .
C1 C2A 1.595(10) .
C2 C3 1.557(6) .
C2 C3 1.580(7) 3_565
C2 H2 1.0000 .
C3 C4 1.507(8) .
C3 C2 1.580(7) 3_565
C3 H3 1.0000 .
C4 C5 1.380(8) .
C4 C9 1.391(9) .
C5 C6 1.397(10) .
C5 H5 0.9500 .
C6 C7 1.367(10) .
C6 H6 0.9500 .
C7 C8 1.386(10) .
C8 C9 1.382(10) .
C8 H8 0.9500 .
C9 H9 0.9500 .
C10 C11A 1.46(2) .
C10 C11 1.570(17) .
C11 C12 1.657(18) .
C11 H11 1.0000 .
C12 C13 1.461(10) .
C12 H12B 0.9900 .
C12 H12A 0.9900 .
C13 H13A 0.9900 .
C13 H13B 0.9900 .
C14 H14A 0.9800 .
C14 H14B 0.9800 .
C14 H14C 0.9800 .
S1A O6A 1.404(17) .
S1A O5A 1.51(2) .
S1A C7A 1.57(2) .
S1A N1A 1.76(3) .
N1A C11A 1.41(3) .
N1A H22A 0.86(2) .
C2A C3A 1.351(13) .
C2A H2A 0.9500 .
C3A C4A 1.461(12) .
C3A H3A 0.9500 .
C4A C5A 1.380(12) .
C4A C9A 1.391(13) .
C5A C6A 1.390(14) .
C5A H5A 0.9500 .
C6A C7A 1.374(14) .
C6A H6A 0.9500 .
C7A C8A 1.388(13) .
C8A C9A 1.387(14) .
C8A H8A 0.9500 .
C9A H9A 0.9500 .
C11A C12A 1.49(3) .
C11A H11A 1.0000 .
C12A C13A 1.577(10) .
C12A H12D 0.9900 .
C12A H12C 0.9900 .
C13A H13C 0.9900 .
C13A H13D 0.9900 .

loop_
_geom_hbond_atom_site_label_D
_geom_hbond_atom_site_label_H
_geom_hbond_atom_site_label_A
_geom_hbond_distance_DH
_geom_hbond_distance_HA
_geom_hbond_distance_DA
_geom_hbond_angle_DHA
_geom_hbond_site_symmetry_A
O1 H20 O4 0.85(2) 1.79(2) 2.639(3) 174(5) 3_565
O3 H21 O2 0.82(2) 1.87(3) 2.643(4) 156(4) 3_565
N1 H22 S2 0.87(2) 2.43(5) 3.239(18) 154(8) 2_645

loop_
_geom_torsion_atom_site_label_1
_geom_torsion_atom_site_label_2
_geom_torsion_atom_site_label_3
_geom_torsion_atom_site_label_4
_geom_torsion
_geom_torsion_site_symmetry_1
_geom_torsion_site_symmetry_4
O5 S1 N1 C11 -177.6(15) . .
O6 S1 N1 C11 52.8(16) . .
C7 S1 N1 C11 -67.1(14) . .
O2 C1 C2 C3 -174.3(4) . .
O1 C1 C2 C3 22.6(6) . .
C2A C1 C2 C3 -66.8(7) . .
O2 C1 C2 C3 82.7(5) . 3_565
O1 C1 C2 C3 -80.4(5) . 3_565
C2A C1 C2 C3 -169.8(8) . 3_565
C1 C2 C3 C4 123.2(5) . .
C3 C2 C3 C4 -119.3(5) 3_565 .
C1 C2 C3 C2 -117.4(5) . 3_565
C3 C2 C3 C2 0.002(0) 3_565 3_565
C2 C3 C4 C5 22.9(8) . .
C2 C3 C4 C5 -81.9(7) 3_565 .
C2 C3 C4 C9 -163.3(6) . .
C2 C3 C4 C9 91.9(7) 3_565 .
C9 C4 C5 C6 -3.0(12) . .
C3 C4 C5 C6 170.8(8) . .
C4 C5 C6 C7 -0.7(19) . .
C5 C6 C7 C8 3(3) . .
C5 C6 C7 S1 -169.7(12) . .
O5 S1 C7 C6 -154.0(16) . .
O6 S1 C7 C6 -21(2) . .
N1 S1 C7 C6 102.4(17) . .
O5 S1 C7 C8 33(2) . .
O6 S1 C7 C8 166.8(15) . .
N1 S1 C7 C8 -70.2(18) . .
C6 C7 C8 C9 -1(3) . .
S1 C7 C8 C9 171.4(11) . .
C7 C8 C9 C4 -2.8(17) . .
C5 C4 C9 C8 4.8(11) . .
C3 C4 C9 C8 -169.2(8) . .
S1 N1 C11 C10 79.0(16) . .
S1 N1 C11 C12 -168.2(12) . .
O4 C10 C11 N1 -139.9(11) . .
O3 C10 C11 N1 41.3(15) . .
C11A C10 C11 N1 -136(7) . .
O4 C10 C11 C12 98.9(9) . .
O3 C10 C11 C12 -79.9(9) . .
C11A C10 C11 C12 103(7) . .
N1 C11 C12 C13 67.0(15) . .
C10 C11 C12 C13 -169.5(8) . .
C11 C12 C13 S2 178.1(7) . .
C14 S2 C13 C12 -58.5(6) . .
C13A S2 C13 C12 24.7(5) . .
O6A S1A N1A C11A 55(3) . .
O5A S1A N1A C11A -176(3) . .
C7A S1A N1A C11A -58(3) . .
O2 C1 C2A C3A -167.4(8) . .
O1 C1 C2A C3A -10.6(12) . .
C2 C1 C2A C3A 98.7(12) . .
C1 C2A C3A C4A -171.1(9) . .
C2A C3A C4A C5A -2.9(19) . .
C2A C3A C4A C9A 176.3(12) . .
C9A C4A C5A C6A 0(2) . .
C3A C4A C5A C6A 179.5(15) . .
C4A C5A C6A C7A 1(3) . .
C5A C6A C7A C8A 2(4) . .
C5A C6A C7A S1A -177(2) . .
O6A S1A C7A C6A -21(3) . .
O5A S1A C7A C6A -152(3) . .
N1A S1A C7A C6A 90(3) . .
O6A S1A C7A C8A 159(2) . .
O5A S1A C7A C8A 29(3) . .
N1A S1A C7A C8A -90(3) . .
C6A C7A C8A C9A -6(4) . .
S1A C7A C8A C9A 173.4(19) . .
C7A C8A C9A C4A 7(3) . .
C5A C4A C9A C8A -4(2) . .
C3A C4A C9A C8A 176.6(14) . .
S1A N1A C11A C10 85(3) . .
S1A N1A C11A C12A -140(2) . .
O4 C10 C11A N1A -149.3(16) . .
O3 C10 C11A N1A 31(2) . .
C11 C10 C11A N1A 34(6) . .
O4 C10 C11A C12A 86.2(19) . .
O3 C10 C11A C12A -93(2) . .
C11 C10 C11A C12A -90(6) . .
N1A C11A C12A C13A -62.4(18) . .
C10 C11A C12A C13A 64(2) . .
C11A C12A C13A S2 -178.0(9) . .
